data_4509429
loop_
_publ_author_name
'Wang, KeFei'
'Jian, FangFang'
'Zhuang, RuiRui'
'Xiao, HaiLian'

_publ_section_title
;
 New Ionic Liquids ofN,N&#x2032;-Dialkylbenzimidazolium Salt Comprising
 Copper(II) Ions
;
_journal_issue 9
_journal_name_full 'Crystal Growth &amp; Design'
_journal_page_first 3934
_journal_paper_doi 10.1021/cg900031c
_journal_volume 9
_journal_year 2009
_chemical_formula_sum 'C31 H55 Cl2 Cu0.5 N2'
_chemical_formula_weight 558.459
_chemical_name_systematic
; 
 ? 
;
_space_group_IT_number 2
_symmetry_cell_setting triclinic
_symmetry_space_group_name_Hall '-P 1'
_symmetry_space_group_name_H-M 'P -1'
_atom_sites_solution_hydrogens geom
_atom_sites_solution_primary direct
_atom_sites_solution_secondary difmap
_audit_creation_method SHELXL-97
_cell_angle_alpha 83.57(3)
_cell_angle_beta 84.83(3)
_cell_angle_gamma 83.44(3)
_cell_formula_units_Z 2
_cell_length_a 8.9790(18)
_cell_length_b 9.0660(18)
_cell_length_c 19.995(4)
_cell_measurement_reflns_used 25
_cell_measurement_temperature 293(2)
_cell_measurement_theta_max 14
_cell_measurement_theta_min 4
_cell_volume 1601.9(6)
_computing_cell_refinement 'CAD-4 Software'
_computing_data_collection 'CAD-4 Software (Enraf-Nonius, 1989)'
_computing_data_reduction 'NRCVAX (Gabe et al., 1989)'
_computing_molecular_graphics 'SHELXTL/PC (Sheldrick, 1990)'
_computing_publication_material 'WinGX (Farrugia, 1999)'
_computing_structure_refinement 'SHELXL-97 (Sheldrick, 1997)'
_computing_structure_solution 'SHELXS-97 (Sheldrick, 1997)'
_diffrn_ambient_temperature 293(2)
_diffrn_measured_fraction_theta_full 0.992
_diffrn_measured_fraction_theta_max 0.992
_diffrn_measurement_device_type 'Enraf-Nonius CAD-4 diffractometer'
_diffrn_measurement_method 'omega scans'
_diffrn_radiation_monochromator graphite
_diffrn_radiation_source 'fine-focus sealed tube'
_diffrn_radiation_type MoK\a
_diffrn_radiation_wavelength 0.71073
_diffrn_reflns_av_R_equivalents 0.0268
_diffrn_reflns_av_sigmaI/netI 0.0603
_diffrn_reflns_limit_h_max 10
_diffrn_reflns_limit_h_min -10
_diffrn_reflns_limit_k_max 10
_diffrn_reflns_limit_k_min -9
_diffrn_reflns_limit_l_max 24
_diffrn_reflns_limit_l_min -22
_diffrn_reflns_number 8913
_diffrn_reflns_theta_full 25.50
_diffrn_reflns_theta_max 25.50
_diffrn_reflns_theta_min 2.06
_diffrn_standards_decay_% 0
_diffrn_standards_interval_count 100
_diffrn_standards_number 3
_exptl_absorpt_coefficient_mu 0.546
_exptl_absorpt_correction_type none
_exptl_crystal_colour yellow
_exptl_crystal_density_diffrn 1.158
_exptl_crystal_density_method 'not measured'
_exptl_crystal_description block
_exptl_crystal_F_000 607
_exptl_crystal_size_max 0.20
_exptl_crystal_size_mid 0.18
_exptl_crystal_size_min 0.15
_refine_diff_density_max 0.346
_refine_diff_density_min -0.212
_refine_diff_density_rms 0.045
_refine_ls_extinction_method none
_refine_ls_goodness_of_fit_ref 1.023
_refine_ls_hydrogen_treatment constr
_refine_ls_matrix_type full
_refine_ls_number_parameters 322
_refine_ls_number_reflns 5916
_refine_ls_number_restraints 0
_refine_ls_restrained_S_all 1.023
_refine_ls_R_factor_all 0.0825
_refine_ls_R_factor_gt 0.0478
_refine_ls_shift/su_max 0.001
_refine_ls_shift/su_mean 0.000
_refine_ls_structure_factor_coef Fsqd
_refine_ls_weighting_details 'calc w=1/[\s^2^(Fo^2^)+(0.0430P)^2^+0.0494P] where P=(Fo^2^+2Fc^2^)/3'
_refine_ls_weighting_scheme calc
_refine_ls_wR_factor_gt 0.0955
_refine_ls_wR_factor_ref 0.1106
_reflns_number_gt 3909
_reflns_number_total 5916
_reflns_threshold_expression I>2\s(I)
_cod_data_source_file cg900031csup2.cif
_cod_data_source_block b
_cod_depositor_comments
;
The following automatic conversions were performed:

'_symmetry_cell_setting' value 'Triclinic' changed to 'triclinic'
according to /home/saulius/struct/CIF-dictionaries/cif_core.dic
dictionary named 'cif_core.dic' version 2.4.2 from 2011-04-26.

Automatic conversion script
Id: cif_fix_values 1891 2012-01-12 08:04:46Z andrius 
;
_cod_original_sg_symbol_H-M P-1
_cod_database_code 4509429

loop_
_symmetry_equiv_pos_as_xyz
'x, y, z'
'-x, -y, -z'

loop_
_atom_site_label
_atom_site_type_symbol
_atom_site_fract_x
_atom_site_fract_y
_atom_site_fract_z
_atom_site_U_iso_or_equiv
_atom_site_adp_type
_atom_site_occupancy
_atom_site_symmetry_multiplicity
_atom_site_calc_flag
_atom_site_refinement_flags
Cu1 Cu 0.0000 0.5000 0.5000 0.04354(16) Uani 1 2 d S
Cl1 Cl 0.18256(10) 0.50828(9) 0.56909(5) 0.0803(3) Uani 1 1 d .
Cl2 Cl -0.05795(10) 0.28287(9) 0.55640(5) 0.0779(3) Uani 1 1 d .
N1 N 0.6973(2) 1.0191(2) 0.41194(10) 0.0444(5) Uani 1 1 d .
N2 N 0.5285(3) 0.8649(2) 0.41239(10) 0.0447(5) Uani 1 1 d .
C1 C 1.4863(5) 0.8331(5) -0.23364(18) 0.1135(16) Uani 1 1 d .
H1A H 1.5055 0.7584 -0.2646 0.170 Uiso 1 1 calc R
H1B H 1.5800 0.8633 -0.2233 0.170 Uiso 1 1 calc R
H1C H 1.4259 0.9180 -0.2537 0.170 Uiso 1 1 calc R
C2 C 1.4039(4) 0.7699(4) -0.16962(17) 0.0872(12) Uani 1 1 d .
H2A H 1.3113 0.7363 -0.1808 0.105 Uiso 1 1 calc R
H2B H 1.4652 0.6837 -0.1499 0.105 Uiso 1 1 calc R
C3 C 1.3668(4) 0.8799(4) -0.11806(16) 0.0740(10) Uani 1 1 d .
H3A H 1.4594 0.9152 -0.1079 0.089 Uiso 1 1 calc R
H3B H 1.3041 0.9652 -0.1377 0.089 Uiso 1 1 calc R
C4 C 1.2873(4) 0.8194(4) -0.05311(15) 0.0696(9) Uani 1 1 d .
H4A H 1.3493 0.7335 -0.0336 0.084 Uiso 1 1 calc R
H4B H 1.1938 0.7856 -0.0630 0.084 Uiso 1 1 calc R
C5 C 1.2531(4) 0.9307(4) -0.00195(16) 0.0737(10) Uani 1 1 d .
H5A H 1.1909 1.0162 -0.0217 0.088 Uiso 1 1 calc R
H5B H 1.3468 0.9652 0.0074 0.088 Uiso 1 1 calc R
C6 C 1.1746(4) 0.8729(3) 0.06395(16) 0.0690(9) Uani 1 1 d .
H6A H 1.0815 0.8370 0.0548 0.083 Uiso 1 1 calc R
H6B H 1.2375 0.7887 0.0843 0.083 Uiso 1 1 calc R
C7 C 1.1394(4) 0.9865(4) 0.11361(16) 0.0725(9) Uani 1 1 d .
H7A H 1.0777 1.0711 0.0928 0.087 Uiso 1 1 calc R
H7B H 1.2328 1.0216 0.1228 0.087 Uiso 1 1 calc R
C8 C 1.0595(4) 0.9330(4) 0.17991(16) 0.0689(9) Uani 1 1 d .
H8A H 0.9678 0.8940 0.1711 0.083 Uiso 1 1 calc R
H8B H 1.1229 0.8517 0.2021 0.083 Uiso 1 1 calc R
C9 C 1.0204(4) 1.0527(4) 0.22685(16) 0.0689(9) Uani 1 1 d .
H9A H 1.1123 1.0917 0.2354 0.083 Uiso 1 1 calc R
H9B H 0.9572 1.1339 0.2044 0.083 Uiso 1 1 calc R
C10 C 0.9405(4) 1.0024(3) 0.29350(15) 0.0647(9) Uani 1 1 d .
H10A H 1.0041 0.9228 0.3167 0.078 Uiso 1 1 calc R
H10B H 0.8489 0.9623 0.2853 0.078 Uiso 1 1 calc R
C11 C 0.9014(3) 1.1270(3) 0.33838(15) 0.0592(8) Uani 1 1 d .
H11A H 0.9904 1.1774 0.3402 0.071 Uiso 1 1 calc R
H11B H 0.8259 1.1989 0.3180 0.071 Uiso 1 1 calc R
C12 C 0.8436(3) 1.0775(3) 0.40932(14) 0.0547(8) Uani 1 1 d .
H12A H 0.9156 1.0007 0.4291 0.066 Uiso 1 1 calc R
H12B H 0.8344 1.1614 0.4361 0.066 Uiso 1 1 calc R
C13 C 0.9083(5) 0.5056(5) -0.26091(18) 0.1008(13) Uani 1 1 d .
H13A H 0.9977 0.4712 -0.2872 0.151 Uiso 1 1 calc R
H13B H 0.8699 0.6028 -0.2801 0.151 Uiso 1 1 calc R
H13C H 0.8340 0.4374 -0.2610 0.151 Uiso 1 1 calc R
C14 C 0.9451(4) 0.5139(4) -0.18922(16) 0.0735(10) Uani 1 1 d .
H14A H 0.9871 0.4159 -0.1709 0.088 Uiso 1 1 calc R
H14B H 1.0215 0.5816 -0.1898 0.088 Uiso 1 1 calc R
C15 C 0.8130(3) 0.5654(4) -0.14347(14) 0.0640(8) Uani 1 1 d .
H15A H 0.7360 0.4986 -0.1437 0.077 Uiso 1 1 calc R
H15B H 0.7721 0.6639 -0.1616 0.077 Uiso 1 1 calc R
C16 C 0.8463(3) 0.5723(3) -0.07122(15) 0.0616(8) Uani 1 1 d .
H16A H 0.8889 0.4743 -0.0532 0.074 Uiso 1 1 calc R
H16B H 0.9217 0.6407 -0.0708 0.074 Uiso 1 1 calc R
C17 C 0.7120(3) 0.6213(3) -0.02537(14) 0.0618(8) Uani 1 1 d .
H17A H 0.6357 0.5541 -0.0264 0.074 Uiso 1 1 calc R
H17B H 0.6706 0.7202 -0.0428 0.074 Uiso 1 1 calc R
C18 C 0.7451(3) 0.6252(3) 0.04689(14) 0.0623(8) Uani 1 1 d .
H18A H 0.7906 0.5273 0.0636 0.075 Uiso 1 1 calc R
H18B H 0.8183 0.6955 0.0481 0.075 Uiso 1 1 calc R
C19 C 0.6104(3) 0.6679(4) 0.09365(14) 0.0634(8) Uani 1 1 d .
H19A H 0.5361 0.5990 0.0919 0.076 Uiso 1 1 calc R
H19B H 0.5663 0.7669 0.0778 0.076 Uiso 1 1 calc R
C20 C 0.6464(3) 0.6672(4) 0.16591(15) 0.0656(9) Uani 1 1 d .
H20A H 0.6989 0.5709 0.1802 0.079 Uiso 1 1 calc R
H20B H 0.7142 0.7422 0.1679 0.079 Uiso 1 1 calc R
C21 C 0.5127(3) 0.6964(4) 0.21474(15) 0.0668(9) Uani 1 1 d .
H21A H 0.4457 0.6201 0.2138 0.080 Uiso 1 1 calc R
H21B H 0.4587 0.7919 0.2003 0.080 Uiso 1 1 calc R
C22 C 0.5529(3) 0.6981(4) 0.28665(15) 0.0663(9) Uani 1 1 d .
H22A H 0.6118 0.6048 0.3002 0.080 Uiso 1 1 calc R
H22B H 0.6154 0.7781 0.2880 0.080 Uiso 1 1 calc R
C23 C 0.4190(3) 0.7189(3) 0.33643(14) 0.0594(8) Uani 1 1 d .
H23A H 0.3589 0.6366 0.3366 0.071 Uiso 1 1 calc R
H23B H 0.3578 0.8101 0.3219 0.071 Uiso 1 1 calc R
C24 C 0.4601(3) 0.7273(3) 0.40760(14) 0.0537(7) Uani 1 1 d .
H24A H 0.3704 0.7242 0.4384 0.064 Uiso 1 1 calc R
H24B H 0.5301 0.6416 0.4208 0.064 Uiso 1 1 calc R
C25 C 0.6741(3) 0.8780(3) 0.41157(12) 0.0459(7) Uani 1 1 d .
H25A H 0.7495 0.7987 0.4108 0.055 Uiso 1 1 calc R
C26 C 0.5590(3) 1.1038(3) 0.41338(12) 0.0425(6) Uani 1 1 d .
C27 C 0.5192(3) 1.2554(3) 0.41571(13) 0.0525(7) Uani 1 1 d .
H27A H 0.5910 1.3219 0.4153 0.063 Uiso 1 1 calc R
C28 C 0.3687(4) 1.3020(3) 0.41863(14) 0.0611(8) Uani 1 1 d .
H28A H 0.3372 1.4029 0.4207 0.073 Uiso 1 1 calc R
C29 C 0.2615(4) 1.2029(4) 0.41859(14) 0.0605(8) Uani 1 1 d .
H29A H 0.1604 1.2397 0.4204 0.073 Uiso 1 1 calc R
C30 C 0.2998(3) 1.0536(3) 0.41597(13) 0.0535(7) Uani 1 1 d .
H30A H 0.2278 0.9875 0.4160 0.064 Uiso 1 1 calc R
C31 C 0.4518(3) 1.0064(3) 0.41333(12) 0.0427(6) Uani 1 1 d .

loop_
_atom_site_aniso_label
_atom_site_aniso_U_11
_atom_site_aniso_U_22
_atom_site_aniso_U_33
_atom_site_aniso_U_23
_atom_site_aniso_U_13
_atom_site_aniso_U_12
Cu1 0.0333(3) 0.0447(3) 0.0551(3) -0.0146(2) -0.0004(2) -0.0076(2)
Cl1 0.0819(6) 0.0593(5) 0.1101(7) -0.0086(5) -0.0522(5) -0.0174(4)
Cl2 0.0656(6) 0.0761(6) 0.0935(6) 0.0200(5) -0.0168(5) -0.0339(4)
N1 0.0413(14) 0.0522(14) 0.0428(13) -0.0086(11) -0.0054(10) -0.0126(11)
N2 0.0466(15) 0.0465(14) 0.0441(13) -0.0068(11) -0.0048(11) -0.0147(11)
C1 0.128(4) 0.143(4) 0.061(2) -0.009(2) -0.005(2) 0.021(3)
C2 0.083(3) 0.100(3) 0.076(3) -0.020(2) -0.011(2) 0.011(2)
C3 0.077(2) 0.079(2) 0.064(2) -0.0074(19) -0.0073(18) 0.0005(19)
C4 0.067(2) 0.070(2) 0.071(2) -0.0126(18) -0.0003(18) -0.0010(18)
C5 0.077(2) 0.067(2) 0.075(2) -0.0058(19) 0.0058(19) -0.0055(18)
C6 0.066(2) 0.063(2) 0.076(2) -0.0084(18) 0.0068(18) -0.0056(17)
C7 0.075(2) 0.069(2) 0.072(2) -0.0115(18) 0.0073(18) -0.0118(18)
C8 0.065(2) 0.067(2) 0.072(2) -0.0094(18) 0.0078(17) -0.0070(17)
C9 0.065(2) 0.067(2) 0.074(2) -0.0100(18) 0.0108(17) -0.0153(17)
C10 0.064(2) 0.065(2) 0.065(2) -0.0048(17) 0.0059(16) -0.0156(17)
C11 0.0526(19) 0.0611(19) 0.067(2) -0.0116(16) 0.0009(15) -0.0201(15)
C12 0.0442(18) 0.0581(18) 0.067(2) -0.0140(15) -0.0077(15) -0.0155(14)
C13 0.118(4) 0.114(3) 0.074(3) -0.019(2) 0.013(2) -0.036(3)
C14 0.075(2) 0.074(2) 0.074(2) -0.0166(19) 0.0039(19) -0.0167(19)
C15 0.061(2) 0.071(2) 0.061(2) -0.0052(17) -0.0065(16) -0.0124(17)
C16 0.055(2) 0.063(2) 0.069(2) -0.0111(17) -0.0088(16) -0.0067(16)
C17 0.060(2) 0.066(2) 0.059(2) -0.0066(16) -0.0071(16) -0.0060(16)
C18 0.064(2) 0.063(2) 0.062(2) -0.0124(16) -0.0096(16) -0.0064(16)
C19 0.060(2) 0.074(2) 0.0590(19) -0.0113(17) -0.0094(16) -0.0108(16)
C20 0.061(2) 0.074(2) 0.067(2) -0.0220(17) -0.0108(17) -0.0101(17)
C21 0.061(2) 0.083(2) 0.062(2) -0.0201(18) -0.0088(17) -0.0160(17)
C22 0.065(2) 0.074(2) 0.065(2) -0.0217(17) -0.0124(17) -0.0084(17)
C23 0.058(2) 0.066(2) 0.0605(19) -0.0160(16) -0.0089(16) -0.0201(16)
C24 0.0575(19) 0.0498(17) 0.0578(18) -0.0087(15) -0.0069(15) -0.0172(14)
C25 0.0471(18) 0.0508(17) 0.0422(16) -0.0092(13) -0.0062(13) -0.0095(14)
C26 0.0442(17) 0.0518(17) 0.0335(14) -0.0094(12) -0.0043(12) -0.0083(13)
C27 0.060(2) 0.0521(18) 0.0481(17) -0.0101(14) -0.0009(14) -0.0166(15)
C28 0.068(2) 0.0545(19) 0.060(2) -0.0144(16) -0.0004(16) 0.0017(17)
C29 0.049(2) 0.070(2) 0.061(2) -0.0093(17) -0.0003(15) -0.0004(17)
C30 0.0485(19) 0.066(2) 0.0485(17) -0.0118(15) -0.0013(14) -0.0126(15)
C31 0.0450(17) 0.0486(17) 0.0360(15) -0.0073(12) -0.0014(12) -0.0104(13)

loop_
_atom_type_symbol
_atom_type_description
_atom_type_scat_dispersion_real
_atom_type_scat_dispersion_imag
_atom_type_scat_source
C C 0.0033 0.0016 'International Tables Vol C Tables 4.2.6.8 and 6.1.1.4'
H H 0.0000 0.0000 'International Tables Vol C Tables 4.2.6.8 and 6.1.1.4'
N N 0.0061 0.0033 'International Tables Vol C Tables 4.2.6.8 and 6.1.1.4'
Cl Cl 0.1484 0.1585 'International Tables Vol C Tables 4.2.6.8 and 6.1.1.4'
Cu Cu 0.3201 1.2651 'International Tables Vol C Tables 4.2.6.8 and 6.1.1.4'

loop_
_geom_angle_atom_site_label_1
_geom_angle_atom_site_label_2
_geom_angle_atom_site_label_3
_geom_angle
_geom_angle_site_symmetry_1
_geom_angle_site_symmetry_3
Cl2 Cu1 Cl2 180.0 2_566 .
Cl2 Cu1 Cl1 90.10(4) 2_566 2_566
Cl2 Cu1 Cl1 89.90(4) . 2_566
Cl2 Cu1 Cl1 89.90(4) 2_566 .
Cl2 Cu1 Cl1 90.10(4) . .
Cl1 Cu1 Cl1 180.0 2_566 .
C25 N1 C26 108.0(2) . .
C25 N1 C12 126.4(2) . .
C26 N1 C12 125.6(2) . .
C25 N2 C31 107.9(2) . .
C25 N2 C24 126.4(2) . .
C31 N2 C24 125.5(2) . .
C2 C1 H1A 109.5 . .
C2 C1 H1B 109.5 . .
H1A C1 H1B 109.5 . .
C2 C1 H1C 109.5 . .
H1A C1 H1C 109.5 . .
H1B C1 H1C 109.5 . .
C3 C2 C1 113.4(3) . .
C3 C2 H2A 108.9 . .
C1 C2 H2A 108.9 . .
C3 C2 H2B 108.9 . .
C1 C2 H2B 108.9 . .
H2A C2 H2B 107.7 . .
C4 C3 C2 114.7(3) . .
C4 C3 H3A 108.6 . .
C2 C3 H3A 108.6 . .
C4 C3 H3B 108.6 . .
C2 C3 H3B 108.6 . .
H3A C3 H3B 107.6 . .
C3 C4 C5 113.8(3) . .
C3 C4 H4A 108.8 . .
C5 C4 H4A 108.8 . .
C3 C4 H4B 108.8 . .
C5 C4 H4B 108.8 . .
H4A C4 H4B 107.7 . .
C4 C5 C6 115.1(3) . .
C4 C5 H5A 108.5 . .
C6 C5 H5A 108.5 . .
C4 C5 H5B 108.5 . .
C6 C5 H5B 108.5 . .
H5A C5 H5B 107.5 . .
C7 C6 C5 114.1(3) . .
C7 C6 H6A 108.7 . .
C5 C6 H6A 108.7 . .
C7 C6 H6B 108.7 . .
C5 C6 H6B 108.7 . .
H6A C6 H6B 107.6 . .
C6 C7 C8 115.6(3) . .
C6 C7 H7A 108.4 . .
C8 C7 H7A 108.4 . .
C6 C7 H7B 108.4 . .
C8 C7 H7B 108.4 . .
H7A C7 H7B 107.5 . .
C9 C8 C7 113.6(3) . .
C9 C8 H8A 108.8 . .
C7 C8 H8A 108.8 . .
C9 C8 H8B 108.8 . .
C7 C8 H8B 108.8 . .
H8A C8 H8B 107.7 . .
C10 C9 C8 114.7(3) . .
C10 C9 H9A 108.6 . .
C8 C9 H9A 108.6 . .
C10 C9 H9B 108.6 . .
C8 C9 H9B 108.6 . .
H9A C9 H9B 107.6 . .
C9 C10 C11 112.8(3) . .
C9 C10 H10A 109.0 . .
C11 C10 H10A 109.0 . .
C9 C10 H10B 109.0 . .
C11 C10 H10B 109.0 . .
H10A C10 H10B 107.8 . .
C12 C11 C10 114.6(3) . .
C12 C11 H11A 108.6 . .
C10 C11 H11A 108.6 . .
C12 C11 H11B 108.6 . .
C10 C11 H11B 108.6 . .
H11A C11 H11B 107.6 . .
N1 C12 C11 112.3(2) . .
N1 C12 H12A 109.1 . .
C11 C12 H12A 109.1 . .
N1 C12 H12B 109.1 . .
C11 C12 H12B 109.1 . .
H12A C12 H12B 107.9 . .
C14 C13 H13A 109.5 . .
C14 C13 H13B 109.5 . .
H13A C13 H13B 109.5 . .
C14 C13 H13C 109.5 . .
H13A C13 H13C 109.5 . .
H13B C13 H13C 109.5 . .
C15 C14 C13 114.0(3) . .
C15 C14 H14A 108.7 . .
C13 C14 H14A 108.7 . .
C15 C14 H14B 108.7 . .
C13 C14 H14B 108.8 . .
H14A C14 H14B 107.6 . .
C14 C15 C16 115.0(3) . .
C14 C15 H15A 108.5 . .
C16 C15 H15A 108.5 . .
C14 C15 H15B 108.5 . .
C16 C15 H15B 108.5 . .
H15A C15 H15B 107.5 . .
C17 C16 C15 114.6(3) . .
C17 C16 H16A 108.6 . .
C15 C16 H16A 108.6 . .
C17 C16 H16B 108.6 . .
C15 C16 H16B 108.6 . .
H16A C16 H16B 107.6 . .
C16 C17 C18 114.4(3) . .
C16 C17 H17A 108.7 . .
C18 C17 H17A 108.7 . .
C16 C17 H17B 108.7 . .
C18 C17 H17B 108.7 . .
H17A C17 H17B 107.6 . .
C19 C18 C17 114.7(3) . .
C19 C18 H18A 108.6 . .
C17 C18 H18A 108.6 . .
C19 C18 H18B 108.6 . .
C17 C18 H18B 108.6 . .
H18A C18 H18B 107.6 . .
C18 C19 C20 113.6(3) . .
C18 C19 H19A 108.9 . .
C20 C19 H19A 108.9 . .
C18 C19 H19B 108.9 . .
C20 C19 H19B 108.9 . .
H19A C19 H19B 107.7 . .
C21 C20 C19 114.8(3) . .
C21 C20 H20A 108.6 . .
C19 C20 H20A 108.6 . .
C21 C20 H20B 108.6 . .
C19 C20 H20B 108.6 . .
H20A C20 H20B 107.5 . .
C20 C21 C22 113.5(3) . .
C20 C21 H21A 108.9 . .
C22 C21 H21A 108.9 . .
C20 C21 H21B 108.9 . .
C22 C21 H21B 108.9 . .
H21A C21 H21B 107.7 . .
C23 C22 C21 113.7(3) . .
C23 C22 H22A 108.8 . .
C21 C22 H22A 108.8 . .
C23 C22 H22B 108.8 . .
C21 C22 H22B 108.8 . .
H22A C22 H22B 107.7 . .
C22 C23 C24 113.5(3) . .
C22 C23 H23A 108.9 . .
C24 C23 H23A 108.9 . .
C22 C23 H23B 108.9 . .
C24 C23 H23B 108.9 . .
H23A C23 H23B 107.7 . .
N2 C24 C23 111.0(2) . .
N2 C24 H24A 109.4 . .
C23 C24 H24A 109.4 . .
N2 C24 H24B 109.4 . .
C23 C24 H24B 109.4 . .
H24A C24 H24B 108.0 . .
N1 C25 N2 110.7(2) . .
N1 C25 H25A 124.7 . .
N2 C25 H25A 124.7 . .
C31 C26 N1 106.8(2) . .
C31 C26 C27 121.4(3) . .
N1 C26 C27 131.8(3) . .
C28 C27 C26 116.4(3) . .
C28 C27 H27A 121.8 . .
C26 C27 H27A 121.8 . .
C27 C28 C29 121.8(3) . .
C27 C28 H28A 119.1 . .
C29 C28 H28A 119.1 . .
C30 C29 C28 122.2(3) . .
C30 C29 H29A 118.9 . .
C28 C29 H29A 118.9 . .
C29 C30 C31 116.0(3) . .
C29 C30 H30A 122.0 . .
C31 C30 H30A 122.0 . .
C26 C31 C30 122.2(3) . .
C26 C31 N2 106.6(2) . .
C30 C31 N2 131.1(3) . .

loop_
_geom_bond_atom_site_label_1
_geom_bond_atom_site_label_2
_geom_bond_distance
_geom_bond_site_symmetry_2
Cu1 Cl2 2.2469(10) 2_566
Cu1 Cl2 2.2469(10) .
Cu1 Cl1 2.2496(10) 2_566
Cu1 Cl1 2.2496(10) .
N1 C25 1.320(3) .
N1 C26 1.384(3) .
N1 C12 1.465(3) .
N2 C25 1.324(3) .
N2 C31 1.386(3) .
N2 C24 1.469(3) .
C1 C2 1.509(5) .
C1 H1A 0.9600 .
C1 H1B 0.9600 .
C1 H1C 0.9600 .
C2 C3 1.503(4) .
C2 H2A 0.9700 .
C2 H2B 0.9700 .
C3 C4 1.503(4) .
C3 H3A 0.9700 .
C3 H3B 0.9700 .
C4 C5 1.504(4) .
C4 H4A 0.9700 .
C4 H4B 0.9700 .
C5 C6 1.507(4) .
C5 H5A 0.9700 .
C5 H5B 0.9700 .
C6 C7 1.498(4) .
C6 H6A 0.9700 .
C6 H6B 0.9700 .
C7 C8 1.507(4) .
C7 H7A 0.9700 .
C7 H7B 0.9700 .
C8 C9 1.505(4) .
C8 H8A 0.9700 .
C8 H8B 0.9700 .
C9 C10 1.505(4) .
C9 H9A 0.9700 .
C9 H9B 0.9700 .
C10 C11 1.511(4) .
C10 H10A 0.9700 .
C10 H10B 0.9700 .
C11 C12 1.504(4) .
C11 H11A 0.9700 .
C11 H11B 0.9700 .
C12 H12A 0.9700 .
C12 H12B 0.9700 .
C13 C14 1.512(4) .
C13 H13A 0.9600 .
C13 H13B 0.9600 .
C13 H13C 0.9600 .
C14 C15 1.495(4) .
C14 H14A 0.9700 .
C14 H14B 0.9700 .
C15 C16 1.511(4) .
C15 H15A 0.9700 .
C15 H15B 0.9700 .
C16 C17 1.504(4) .
C16 H16A 0.9700 .
C16 H16B 0.9700 .
C17 C18 1.506(4) .
C17 H17A 0.9700 .
C17 H17B 0.9700 .
C18 C19 1.502(4) .
C18 H18A 0.9700 .
C18 H18B 0.9700 .
C19 C20 1.508(4) .
C19 H19A 0.9700 .
C19 H19B 0.9700 .
C20 C21 1.496(4) .
C20 H20A 0.9700 .
C20 H20B 0.9700 .
C21 C22 1.516(4) .
C21 H21A 0.9700 .
C21 H21B 0.9700 .
C22 C23 1.499(4) .
C22 H22A 0.9700 .
C22 H22B 0.9700 .
C23 C24 1.514(4) .
C23 H23A 0.9700 .
C23 H23B 0.9700 .
C24 H24A 0.9700 .
C24 H24B 0.9700 .
C25 H25A 0.9300 .
C26 C31 1.379(4) .
C26 C27 1.384(4) .
C27 C28 1.367(4) .
C27 H27A 0.9300 .
C28 C29 1.390(4) .
C28 H28A 0.9300 .
C29 C30 1.364(4) .
C29 H29A 0.9300 .
C30 C31 1.381(4) .
C30 H30A 0.9300 .
